data_1557219
loop_
_publ_author_name
'Sletten, Jorunn'
'Grove, Hilde'

_publ_section_title
;
 Copper(II) Complex of the Tripodal Ligand
 Tris((benzimidazol-2-yl)methyl)amine and its Bonding to a Sulfur Ligand
 of Thiolate Character
;
_journal_name_full 'Acta Chemica Scandinavica'
_journal_page_first 822
_journal_page_last 831
_journal_paper_doi 10.3891/acta.chem.scand.51-0822
_journal_volume 51
_journal_year 1997
_chemical_formula_sum 'C52 H53 Cu2 N21 O11 S'
_chemical_formula_weight 1307.31
_chemical_name_common
;
[Cu2(tbima)2(att)](N03)3.H20.C2H5OH
;
_space_group_IT_number 2
_space_group_name_Hall '-P 1'
_space_group_name_H-M_alt 'P -1'
_symmetry_cell_setting triclinic
_symmetry_Int_Tables_number 2
_symmetry_space_group_name_Hall '-P 1'
_symmetry_space_group_name_H-M 'P -1'
_cell_angle_alpha 103.05(2)
_cell_angle_beta 108.82(3)
_cell_angle_gamma 93.21(2)
_cell_formula_units_Z 2
_cell_length_a 13.339(5)
_cell_length_b 14.151(4)
_cell_length_c 16.232(6)
_cell_volume 2797.5(18)
_diffrn_ambient_temperature 107
_diffrn_radiation_probe x-ray
_diffrn_radiation_type MoK\a
_diffrn_radiation_wavelength 0.71073
_exptl_absorpt_coefficient_mu 0.876
_refine_ls_goodness_of_fit_ref 1.777
_refine_ls_number_parameters 783
_refine_ls_number_reflns 7305
_refine_ls_R_factor_gt 0.044
_refine_ls_wR_factor_gt 0.050
_cod_data_source_file Acta-Chem-Scand-1997-51-822-3.cif
_cod_data_source_block 3
_cod_depositor_comments
;
No thermal parameters in the paper
Uiso were fixed arbitrarily to 0.03
;
_cod_original_cell_volume 2797(2)
_cod_database_code 1557219

loop_
_space_group_symop_id
_space_group_symop_operation_xyz
1 x,y,z
2 -x,-y,-z

loop_
_atom_site_label
_atom_site_type_symbol
_atom_site_thermal_displace_type
_atom_site_fract_x
_atom_site_fract_y
_atom_site_fract_z
_atom_site_occupancy
_atom_site_U_iso_or_equiv
_atom_site_calc_flag
_atom_site_refinement_flags
_atom_site_disorder_assembly
_atom_site_disorder_group
Cu1 Cu Uiso 0.79133(8) 0.48296(7) 0.75629(6) 1.000 0.0300 . . . .
Cu2 Cu Uiso 0.51609(7) 0.19340(7) 0.80159(6) 1.000 0.0300 . . . .
S S Uiso 0.6398(2) 0.38120(10) 0.73440(10) 1.000 0.0300 . . . .
N10 N Uiso 0.8885(5) 0.4469(5) 0.6410(4) 1.000 0.0300 . . . .
N11 N Uiso 0.9170(5) 0.5899(4) 0.7989(4) 1.000 0.0300 . . . .
N12 N Uiso 1.0698(5) 0.6611(5) 0.7975(4) 1.000 0.0300 . . . .
N21 N Uiso 0.9446(5) 0.2761(5) 0.7176(4) 1.000 0.0300 . . . .
N22 N Uiso 0.9626(6) 0.1942(5) 0.5895(4) 1.000 0.0300 . . . .
N31 N Uiso 0.7099(5) 0.5407(5) 0.6626(4) 1.000 0.0300 . . . .
N32 N Uiso 0.6689(6) 0.5777(5) 0.5314(4) 1.000 0.0300 . . . .
N40 N Uiso 0.3431(5) 0.1545(5) 0.7355(4) 1.000 0.0300 . . . .
N41 N Uiso 0.4721(5) 0.2800(4) 0.8930(4) 1.000 0.0300 . . . .
N42 N Uiso 0.3461(4) 0.3438(4) 0.9367(4) 1.000 0.0300 . . . .
N51 N Uiso 0.5026(5) 0.1436(4) 0.6737(4) 1.000 0.0300 . . . .
N52 N Uiso 0.4152(5) 0.1448(5) 0.5326(4) 1.000 0.0300 . . . .
N61 N Uiso 0.4946(5) 0.0628(4) 0.8379(4) 1.000 0.0300 . . . .
N62 N Uiso 0.3847(5) -0.0757(5) 0.8062(4) 1.000 0.0300 . . . .
N71 N Uiso 0.8769(4) 0.4081(4) 0.8397(4) 1.000 0.0300 . . . .
N72 N Uiso 0.8116(4) 0.3383(4) 0.8546(4) 1.000 0.0300 . . . .
N73 N Uiso 0.7501(5) 0.2250(4) 0.9042(4) 1.000 0.0300 . . . .
N74 N Uiso 0.6652(4) 0.2525(4) 0.8406(4) 1.000 0.0300 . . . .
C11 C Uiso 0.9992(7) 0.4902(6) 0.6993(6) 1.000 0.0300 . . . .
C12 C Uiso 0.9944(6) 0.5812(6) 0.7657(5) 1.000 0.0300 . . . .
C13 C Uiso 0.9418(6) 0.6842(5) 0.8576(5) 1.000 0.0300 . . . .
C14 C Uiso 0.8880(6) 0.7334(6) 0.9092(5) 1.000 0.0300 . . . .
C15 C Uiso 0.9334(6) 0.8287(6) 0.9589(5) 1.000 0.0300 . . . .
C16 C Uiso 1.0265(7) 0.8731(5) 0.9563(6) 1.000 0.0300 . . . .
C17 C Uiso 1.0811(6) 0.8250(5) 0.9048(5) 1.000 0.0300 . . . .
C18 C Uiso 1.0375(6) 0.7289(5) 0.8555(5) 1.000 0.0300 . . . .
C21 C Uiso 0.8866(7) 0.3484(6) 0.5852(5) 1.000 0.0300 . . . .
C22 C Uiso 0.9327(6) 0.2761(6) 0.6336(5) 1.000 0.0300 . . . .
C23 C Uiso 0.9858(6) 0.1905(6) 0.7301(6) 1.000 0.0300 . . . .
C24 C Uiso 1.0063(7) 0.1507(7) 0.8021(6) 1.000 0.0300 . . . .
C25 C Uiso 1.0357(7) 0.0570(7) 0.7931(6) 1.000 0.0300 . . . .
C26 C Uiso 1.0440(7) 0.0055(7) 0.7129(7) 1.000 0.0300 . . . .
C27 C Uiso 1.0255(7) 0.0430(7) 0.6387(7) 1.000 0.0300 . . . .
C28 C Uiso 0.9958(7) 0.1367(7) 0.6487(6) 1.000 0.0300 . . . .
C31 C Uiso 0.8393(7) 0.5088(6) 0.5815(5) 1.000 0.0300 . . . .
O31 O Uiso 0.2957(6) 0.3919(6) 0.6184(5) 1.000 0.0300 . . . .
C32 C Uiso 0.7389(7) 0.5414(6) 0.5932(5) 1.000 0.0300 . . . .
O32 O Uiso 0.1796(6) 0.3679(6) 0.6741(6) 1.000 0.0300 . . . .
C33 C Uiso 0.6136(6) 0.5815(6) 0.6448(5) 1.000 0.0300 . . . .
O33 O Uiso 0.2144(8) 0.5068(7) 0.6415(6) 0.750 0.0300 . . . .
C34 C Uiso 0.5479(7) 0.5990(6) 0.6968(5) 1.000 0.0300 . . . .
O34 O Uiso 0.138(2) 0.390(2) 0.555(2) 0.250 0.0300 . . . .
C35 C Uiso 0.4576(7) 0.6409(6) 0.6636(6) 1.000 0.0300 . . . .
C36 C Uiso 0.4325(7) 0.6631(6) 0.5805(6) 1.000 0.0300 . . . .
C37 C Uiso 0.4976(7) 0.6452(6) 0.5282(5) 1.000 0.0300 . . . .
C38 C Uiso 0.5883(7) 0.6043(6) 0.5631(5) 1.000 0.0300 . . . .
C41 C Uiso 0.2872(6) 0.2147(7) 0.7904(6) 1.000 0.0300 . . . .
C42 C Uiso 0.3699(6) 0.2822(6) 0.8731(5) 1.000 0.0300 . . . .
C43 C Uiso 0.5219(6) 0.3451(5) 0.9792(5) 1.000 0.0300 . . . .
C44 C Uiso 0.6291(6) 0.3701(5) 1.0353(5) 1.000 0.0300 . . . .
C45 C Uiso 0.6513(6) 0.4365(6) 1.1186(5) 1.000 0.0300 . . . .
C46 C Uiso 0.5694(6) 0.4759(6) 1.1448(5) 1.000 0.0300 . . . .
C47 C Uiso 0.4645(6) 0.4522(5) 1.0899(5) 1.000 0.0300 . . . .
C48 C Uiso 0.4419(6) 0.3863(5) 1.0068(5) 1.000 0.0300 . . . .
C51 C Uiso 0.3207(6) 0.1788(6) 0.6463(5) 1.000 0.0300 . . . .
C52 C Uiso 0.4124(6) 0.1548(5) 0.6160(5) 1.000 0.0300 . . . .
C53 C Uiso 0.5722(6) 0.1246(5) 0.6257(5) 1.000 0.0300 . . . .
C54 C Uiso 0.6766(6) 0.1070(6) 0.6520(5) 1.000 0.0300 . . . .
C55 C Uiso 0.7256(7) 0.0924(7) 0.5887(6) 1.000 0.0300 . . . .
C56 C Uiso 0.6726(7) 0.0983(6) 0.5015(6) 1.000 0.0300 . . . .
C57 C Uiso 0.5676(8) 0.1138(6) 0.4720(5) 1.000 0.0300 . . . .
C58 C Uiso 0.5166(7) 0.1260(6) 0.5359(5) 1.000 0.0300 . . . .
C61 C Uiso 0.3185(6) 0.0485(6) 0.7215(5) 1.000 0.0300 . . . .
C62 C Uiso 0.3969(6) 0.0127(6) 0.7894(5) 1.000 0.0300 . . . .
C63 C Uiso 0.5471(6) 0.0028(5) 0.8884(5) 1.000 0.0300 . . . .
C64 C Uiso 0.6497(6) 0.0193(6) 0.9515(5) 1.000 0.0300 . . . .
C65 C Uiso 0.6829(6) -0.0536(6) 0.9929(5) 1.000 0.0300 . . . .
C66 C Uiso 0.6153(7) -0.1412(6) 0.9706(6) 1.000 0.0300 . . . .
C67 C Uiso 0.5143(7) -0.1584(6) 0.9088(6) 1.000 0.0300 . . . .
C68 C Uiso 0.4801(6) -0.0856(6) 0.8688(5) 1.000 0.0300 . . . .
C71 C Uiso 0.8345(5) 0.2794(6) 0.9103(5) 1.000 0.0300 . . . .
C72 C Uiso 0.7029(6) 0.3213(5) 0.8116(5) 1.000 0.0300 . . . .
N300 N Uiso 0.2196(6) 0.4090(6) 0.6322(5) 1.000 0.0300 . . . .
O11 O Uiso 0.2110(4) 0.4574(4) 0.0400(4) 1.000 0.0300 . . . .
O12 O Uiso 0.0818(4) 0.5231(4) -0.0396(4) 1.000 0.0300 . . . .
O13 O Uiso 0.1358(4) 0.3945(4) -0.1042(4) 1.000 0.0300 . . . .
N100 N Uiso 0.1445(5) 0.4581(5) -0.0338(4) 1.000 0.0300 . . . .
O21 O Uiso 0.2179(5) 0.7600(5) 0.7395(4) 1.000 0.0300 . . . .
O22 O Uiso 0.1756(5) 0.8242(5) 0.6251(4) 1.000 0.0300 . . . .
O23 O Uiso 0.0743(6) 0.6995(5) 0.6206(4) 1.000 0.0300 . . . .
N200 N Uiso 0.1597(6) 0.7603(6) 0.6638(5) 1.000 0.0300 . . . .
O80 O Uiso 0.2390(6) 0.1575(5) 0.3905(4) 1.000 0.0300 . . . .
O40 O Uiso 0.0890(7) 0.2126(6) 0.4716(5) 1.000 0.0300 . . . .
C81 C Uiso 0.2170(10) 0.1633(8) 0.3004(6) 1.000 0.0300 . . . .
C82 C Uiso 0.3086(9) 0.1379(9) 0.2675(7) 1.000 0.0300 . . . .

loop_
_atom_type_symbol
_atom_type_description
_atom_type_scat_dispersion_real
_atom_type_scat_dispersion_imag
_atom_type_scat_source
C C 0.0033 0.0016 ' International Tables Vol C Tables 4.2.6.8 and 6.1.1.4'
Cu Cu 0.3201 1.2651 ' International Tables Vol C Tables 4.2.6.8 and 6.1.1.4'
N N 0.0061 0.0033 ' International Tables Vol C Tables 4.2.6.8 and 6.1.1.4'
O O 0.0106 0.0060 ' International Tables Vol C Tables 4.2.6.8 and 6.1.1.4'
S S 0.1246 0.1234 ' International Tables Vol C Tables 4.2.6.8 and 6.1.1.4'

loop_
_geom_angle_atom_site_label_1
_geom_angle_atom_site_label_2
_geom_angle_atom_site_label_3
_geom_angle
_geom_angle_site_symmetry_1
_geom_angle_site_symmetry_2
_geom_angle_site_symmetry_3
_geom_angle_publ_flag
S Cu1 N10 119.29(16) . . . yes
S Cu1 N11 167.27(19) . . . yes
S Cu1 N31 89.8(2) . . . yes
S Cu1 N71 89.03(18) . . . yes
N10 Cu1 N11 73.4(2) . . . yes
N10 Cu1 N31 77.5(3) . . . yes
N10 Cu1 N71 96.3(2) . . . yes
N11 Cu1 N31 92.4(3) . . . yes
N11 Cu1 N71 90.5(2) . . . yes
N31 Cu1 N71 172.1(3) . . . yes
N40 Cu2 N41 81.8(3) . . . yes
N40 Cu2 N51 78.0(3) . . . yes
N40 Cu2 N61 80.4(3) . . . yes
N40 Cu2 N74 164.8(3) . . . yes
N41 Cu2 N51 149.2(3) . . . yes
N41 Cu2 N61 97.8(2) . . . yes
N41 Cu2 N74 99.0(3) . . . yes
N51 Cu2 N61 101.5(2) . . . yes
N51 Cu2 N74 94.6(3) . . . yes
N61 Cu2 N74 114.4(3) . . . yes
Cu1 S C72 94.4(3) . . . yes
Cu1 N10 C11 100.5(5) . . . yes
Cu1 N10 C21 124.3(5) . . . yes
Cu1 N10 C31 100.5(5) . . . yes
C11 N10 C21 110.7(7) . . . yes
C11 N10 C31 111.3(7) . . . yes
C21 N10 C31 108.9(6) . . . yes
Cu1 N11 C12 121.0(5) . . . yes
Cu1 N11 C13 133.7(6) . . . yes
C12 N11 C13 105.2(7) . . . yes
C12 N12 C18 106.4(7) . . . yes
C22 N21 C23 105.7(7) . . . yes
C22 N22 C28 107.8(7) . . . yes
Cu1 N31 C32 120.7(6) . . . yes
Cu1 N31 C33 134.7(5) . . . yes
C32 N31 C33 104.5(7) . . . yes
C32 N32 C38 107.8(7) . . . yes
Cu2 N40 C41 109.8(5) . . . yes
Cu2 N40 C51 104.3(5) . . . yes
Cu2 N40 C61 107.2(5) . . . yes
C41 N40 C51 110.8(7) . . . yes
C41 N40 C61 114.2(7) . . . yes
C51 N40 C61 110.0(6) . . . yes
Cu2 N41 C42 116.1(5) . . . yes
Cu2 N41 C43 137.6(6) . . . yes
C42 N41 C43 106.4(7) . . . yes
C42 N42 C48 107.8(6) . . . yes
Cu2 N51 C52 114.4(5) . . . yes
Cu2 N51 C53 136.5(5) . . . yes
C52 N51 C53 106.2(6) . . . yes
C52 N52 C58 106.9(6) . . . yes
Cu2 N61 C62 111.1(5) . . . yes
Cu2 N61 C63 143.2(6) . . . yes
C62 N61 C63 105.3(6) . . . yes
C62 N62 C68 107.7(7) . . . yes
Cu1 N71 N72 111.8(4) . . . yes
N71 N72 C71 131.2(6) . . . yes
N71 N72 C72 122.1(6) . . . yes
C71 N72 C72 106.7(6) . . . yes
N74 N73 C71 105.1(6) . . . yes
Cu2 N74 N73 124.1(4) . . . yes
Cu2 N74 C72 126.7(5) . . . yes
N73 N74 C72 109.3(6) . . . yes
N10 C11 C12 108.2(7) . . . yes
N11 C12 N12 113.9(7) . . . yes
N11 C12 C11 122.8(8) . . . yes
N12 C12 C11 123.3(8) . . . yes
N11 C13 C14 130.8(8) . . . yes
N11 C13 C18 108.1(7) . . . yes
C14 C13 C18 121.1(7) . . . no
C13 C14 C15 116.5(8) . . . no
C14 C15 C16 122.6(8) . . . no
C15 C16 C17 121.6(7) . . . no
C16 C17 C18 116.5(8) . . . no
N12 C18 C13 106.5(7) . . . yes
N12 C18 C17 131.9(8) . . . yes
C13 C18 C17 121.7(7) . . . no
N10 C21 C22 116.6(6) . . . yes
N21 C22 N22 112.2(7) . . . yes
N21 C22 C21 127.5(8) . . . yes
N22 C22 C21 120.2(7) . . . yes
N21 C23 C24 130.3(8) . . . yes
N21 C23 C28 109.6(8) . . . yes
C24 C23 C28 119.8(8) . . . no
C23 C24 C25 118.6(8) . . . no
C24 C25 C26 120.6(9) . . . no
C25 C26 C27 122.9(10) . . . no
C26 C27 C28 115.8(9) . . . no
N22 C28 C23 104.7(8) . . . yes
N22 C28 C27 132.9(9) . . . yes
C23 C28 C27 122.3(9) . . . no
N10 C31 C32 113.2(7) . . . yes
N31 C32 N32 112.8(8) . . . yes
N31 C32 C31 125.4(7) . . . yes
N32 C32 C31 121.9(7) . . . yes
N31 C33 C34 129.3(7) . . . yes
N31 C33 C38 109.6(7) . . . yes
C34 C33 C38 121.2(8) . . . no
C33 C34 C35 117.4(7) . . . no
C34 C35 C36 120.9(9) . . . no
C35 C36 C37 121.8(9) . . . no
C36 C37 C38 116.4(7) . . . no
N32 C38 C33 105.4(7) . . . yes
N32 C38 C37 132.3(7) . . . yes
C33 C38 C37 122.3(8) . . . no
N40 C41 C42 108.9(7) . . . yes
N41 C42 N42 112.9(7) . . . yes
N41 C42 C41 123.1(7) . . . yes
N42 C42 C41 123.8(7) . . . yes
N41 C43 C44 131.9(7) . . . yes
N41 C43 C48 107.7(7) . . . yes
C44 C43 C48 120.4(7) . . . no
C43 C44 C45 117.4(7) . . . no
C44 C45 C46 121.0(7) . . . no
C45 C46 C47 121.9(7) . . . no
C46 C47 C48 117.4(8) . . . no
N42 C48 C43 105.3(6) . . . yes
N42 C48 C47 132.7(8) . . . yes
C43 C48 C47 122.0(7) . . . no
N40 C51 C52 106.9(6) . . . yes
N51 C52 N52 113.3(7) . . . yes
N51 C52 C51 120.0(7) . . . yes
N52 C52 C51 126.6(7) . . . yes
N51 C53 C54 131.4(7) . . . yes
N51 C53 C58 107.6(7) . . . yes
C54 C53 C58 121.0(8) . . . no
C53 C54 C55 117.9(7) . . . no
C54 C55 C56 121.1(9) . . . no
C55 C56 C57 122.8(9) . . . no
C56 C57 C58 116.1(7) . . . no
N52 C58 C53 106.0(7) . . . yes
N52 C58 C57 132.9(7) . . . yes
C53 C58 C57 121.0(8) . . . no
N40 C61 C62 111.5(7) . . . yes
N61 C62 N62 112.1(7) . . . yes
N61 C62 C61 122.4(8) . . . yes
N62 C62 C61 125.3(7) . . . yes
N61 C63 C64 129.5(7) . . . yes
N61 C63 C68 110.0(7) . . . yes
C64 C63 C68 120.5(7) . . . no
C63 C64 C65 117.7(8) . . . no
C64 C65 C66 120.3(8) . . . no
C65 C66 C67 122.6(8) . . . no
C66 C67 C68 117.4(8) . . . no
N62 C68 C63 105.0(7) . . . yes
N62 C68 C67 133.6(8) . . . yes
C63 C68 C67 121.4(8) . . . no
N72 C71 N73 111.9(6) . . . yes
S C72 N72 122.2(6) . . . yes
S C72 N74 130.8(6) . . . yes
N72 C72 N74 107.0(6) . . . yes
O31 N300 O32 124.7(9) . . . yes
O31 N300 O33 108.6(9) . . . yes
O31 N300 O34 109.7(14) . . . yes
O32 N300 O33 118.1(9) . . . yes
O32 N300 O34 99.3(15) . . . yes
O11 N100 O12 120.7(6) . . . yes
O11 N100 O13 121.2(7) . . . yes
O12 N100 O13 118.1(6) . . . yes
O21 N200 O22 122.6(8) . . . yes
O21 N200 O23 122.5(8) . . . yes
O22 N200 O23 114.8(7) . . . yes
O80 C81 C82 111.8(10) . . . yes

loop_
_geom_bond_atom_site_label_1
_geom_bond_atom_site_label_2
_geom_bond_distance
_geom_bond_site_symmetry_1
_geom_bond_site_symmetry_2
_geom_bond_publ_flag
Cu1 S 2.295(3) . . yes
Cu1 N10 2.579(7) . . yes
Cu1 N11 2.018(7) . . yes
Cu1 N31 1.938(7) . . yes
Cu1 N71 2.011(6) . . yes
Cu2 N40 2.185(7) . . yes
Cu2 N41 1.967(6) . . yes
Cu2 N51 1.981(6) . . yes
Cu2 N61 2.094(6) . . yes
Cu2 N74 1.954(6) . . yes
S C72 1.696(8) . . yes
N10 C11 1.479(12) . . yes
N10 C21 1.475(11) . . yes
N10 C31 1.473(11) . . yes
N11 C12 1.310(11) . . yes
N11 C13 1.404(9) . . yes
N12 C12 1.353(11) . . yes
N12 C18 1.376(10) . . yes
N21 C22 1.321(10) . . yes
N21 C23 1.387(11) . . yes
N22 C22 1.370(11) . . yes
N22 C28 1.379(12) . . yes
N31 C32 1.306(10) . . yes
N31 C33 1.409(11) . . yes
N32 C32 1.351(11) . . yes
N32 C38 1.370(12) . . yes
N40 C41 1.494(11) . . yes
N40 C51 1.504(10) . . yes
N40 C61 1.467(11) . . yes
N41 C42 1.300(11) . . yes
N41 C43 1.413(10) . . yes
N42 C42 1.328(10) . . yes
N42 C48 1.399(10) . . yes
N51 C52 1.308(10) . . yes
N51 C53 1.393(11) . . yes
N52 C52 1.342(10) . . yes
N52 C58 1.380(12) . . yes
N61 C62 1.343(10) . . yes
N61 C63 1.376(10) . . yes
N62 C62 1.351(11) . . yes
N62 C68 1.386(10) . . yes
N71 N72 1.393(8) . . yes
N72 C71 1.340(10) . . yes
N72 C72 1.371(10) . . yes
N73 N74 1.406(9) . . yes
N73 C71 1.291(10) . . yes
N74 C72 1.314(10) . . yes
C11 C12 1.500(12) . . no
C13 C14 1.372(11) . . no
C13 C18 1.407(12) . . no
C14 C15 1.392(12) . . no
C15 C16 1.377(13) . . no
C16 C17 1.373(12) . . no
C17 C18 1.396(10) . . no
C21 C22 1.471(12) . . no
C23 C24 1.366(13) . . no
C23 C28 1.419(13) . . no
C24 C25 1.393(14) . . no
C25 C26 1.383(14) . . no
C26 C27 1.380(15) . . no
C27 C28 1.395(14) . . no
C31 C32 1.495(14) . . no
O31 N300 1.135(12) . . yes
O32 N300 1.210(12) . . yes
C33 C38 1.376(11) . . no
C33 C34 1.396(12) . . no
O33 N300 1.366(13) . . yes
C34 C35 1.378(13) . . no
O34 N300 1.33(3) . . yes
C35 C36 1.394(13) . . no
C36 C37 1.394(13) . . no
C37 C38 1.380(13) . . no
C41 C42 1.510(12) . . no
C43 C44 1.399(11) . . no
C43 C48 1.393(12) . . no
C44 C45 1.391(11) . . no
C45 C46 1.395(12) . . no
C46 C47 1.368(11) . . no
C47 C48 1.385(11) . . no
C51 C52 1.488(12) . . no
C53 C58 1.412(11) . . no
C53 C54 1.374(12) . . no
C54 C55 1.371(12) . . no
C55 C56 1.387(13) . . no
C56 C57 1.374(14) . . no
C57 C58 1.399(13) . . no
C61 C62 1.460(11) . . no
C63 C64 1.389(11) . . no
C63 C68 1.406(12) . . no
C64 C65 1.373(12) . . no
C65 C66 1.394(13) . . no
C66 C67 1.364(13) . . no
C67 C68 1.362(12) . . no
O11 N100 1.242(9) . . yes
O12 N100 1.276(9) . . yes
O13 N100 1.252(9) . . yes
O21 N200 1.225(10) . . yes
O22 N200 1.256(11) . . yes
O23 N200 1.278(11) . . yes
O80 C81 1.418(11) . . yes
C81 C82 1.514(18) . . no

loop_
_geom_torsion_atom_site_label_1
_geom_torsion_atom_site_label_2
_geom_torsion_atom_site_label_3
_geom_torsion_atom_site_label_4
_geom_torsion
_geom_torsion_site_symmetry_1
_geom_torsion_site_symmetry_2
_geom_torsion_site_symmetry_3
_geom_torsion_site_symmetry_4
_geom_torsion_publ_flag
N10 Cu1 S C72 102.2(3) . . . . no
N31 Cu1 S C72 177.7(3) . . . . no
N71 Cu1 S C72 5.4(3) . . . . no
S Cu1 N10 C11 -152.0(4) . . . . no
S Cu1 N10 C21 -27.9(6) . . . . no
S Cu1 N10 C31 93.8(5) . . . . no
N11 Cu1 N10 C11 29.0(5) . . . . no
N11 Cu1 N10 C21 153.1(6) . . . . no
N11 Cu1 N10 C31 -85.1(5) . . . . no
N31 Cu1 N10 C11 125.4(5) . . . . no
N31 Cu1 N10 C21 -110.5(6) . . . . no
N31 Cu1 N10 C31 11.2(5) . . . . no
N71 Cu1 N10 C11 -59.6(5) . . . . no
N71 Cu1 N10 C21 64.5(6) . . . . no
N71 Cu1 N10 C31 -173.8(5) . . . . no
N10 Cu1 N11 C12 -14.5(6) . . . . no
N10 Cu1 N11 C13 160.2(7) . . . . no
N31 Cu1 N11 C12 -90.7(6) . . . . no
N31 Cu1 N11 C13 84.0(7) . . . . no
N71 Cu1 N11 C12 82.0(6) . . . . no
N71 Cu1 N11 C13 -103.3(7) . . . . no
S Cu1 N31 C32 -123.6(6) . . . . no
S Cu1 N31 C33 51.3(8) . . . . no
N10 Cu1 N31 C32 -3.5(6) . . . . no
N10 Cu1 N31 C33 171.5(8) . . . . no
N11 Cu1 N31 C32 69.0(7) . . . . no
N11 Cu1 N31 C33 -116.1(8) . . . . no
S Cu1 N71 N72 -5.6(4) . . . . no
N10 Cu1 N71 N72 -125.0(4) . . . . no
N11 Cu1 N71 N72 161.7(5) . . . . no
N41 Cu2 N40 C41 2.4(5) . . . . no
N41 Cu2 N40 C51 121.2(5) . . . . no
N41 Cu2 N40 C61 -122.1(5) . . . . no
N51 Cu2 N40 C41 -154.1(6) . . . . no
N51 Cu2 N40 C51 -35.3(5) . . . . no
N51 Cu2 N40 C61 81.3(5) . . . . no
N61 Cu2 N40 C41 101.8(6) . . . . no
N61 Cu2 N40 C51 -139.4(5) . . . . no
N61 Cu2 N40 C61 -22.8(5) . . . . no
N40 Cu2 N41 C42 -4.9(6) . . . . no
N40 Cu2 N41 C43 175.6(7) . . . . no
N51 Cu2 N41 C42 44.6(8) . . . . no
N51 Cu2 N41 C43 -134.9(7) . . . . no
N61 Cu2 N41 C42 -84.0(6) . . . . no
N61 Cu2 N41 C43 96.5(7) . . . . no
N74 Cu2 N41 C42 159.7(6) . . . . no
N74 Cu2 N41 C43 -19.8(7) . . . . no
N40 Cu2 N51 C52 28.4(5) . . . . no
N40 Cu2 N51 C53 -174.8(7) . . . . no
N41 Cu2 N51 C52 -21.9(9) . . . . no
N41 Cu2 N51 C53 134.9(7) . . . . no
N61 Cu2 N51 C52 105.8(5) . . . . no
N61 Cu2 N51 C53 -97.3(7) . . . . no
N74 Cu2 N51 C52 -138.1(5) . . . . no
N74 Cu2 N51 C53 18.7(7) . . . . no
N40 Cu2 N61 C62 13.2(5) . . . . no
N40 Cu2 N61 C63 -175.3(9) . . . . no
N41 Cu2 N61 C62 93.5(5) . . . . no
N41 Cu2 N61 C63 -95.0(9) . . . . no
N51 Cu2 N61 C62 -62.4(6) . . . . no
N51 Cu2 N61 C63 109.2(9) . . . . no
N74 Cu2 N61 C62 -163.0(5) . . . . no
N74 Cu2 N61 C63 8.6(9) . . . . no
N41 Cu2 N74 N73 89.0(5) . . . . no
N41 Cu2 N74 C72 -92.5(6) . . . . no
N51 Cu2 N74 N73 -118.7(5) . . . . no
N51 Cu2 N74 C72 59.8(6) . . . . no
N61 Cu2 N74 N73 -13.8(6) . . . . no
N61 Cu2 N74 C72 164.7(6) . . . . no
Cu1 S C72 N72 -5.5(6) . . . . no
Cu1 S C72 N74 176.5(7) . . . . no
Cu1 N10 C11 C12 -36.9(7) . . . . no
C21 N10 C11 C12 -169.9(7) . . . . no
C31 N10 C11 C12 68.9(8) . . . . no
Cu1 N10 C21 C22 -62.0(9) . . . . no
C11 N10 C21 C22 57.5(10) . . . . no
C31 N10 C21 C22 -179.9(8) . . . . no
Cu1 N10 C31 C32 -16.1(7) . . . . no
C11 N10 C31 C32 -121.8(8) . . . . no
C21 N10 C31 C32 115.9(8) . . . . no
Cu1 N11 C12 N12 176.6(5) . . . . no
Cu1 N11 C12 C11 -4.1(10) . . . . no
C13 N11 C12 N12 0.6(9) . . . . no
C13 N11 C12 C11 179.9(7) . . . . no
Cu1 N11 C13 C14 3.2(13) . . . . no
Cu1 N11 C13 C18 -175.0(5) . . . . no
C12 N11 C13 C14 178.5(8) . . . . no
C12 N11 C13 C18 0.3(8) . . . . no
C18 N12 C12 N11 -1.3(9) . . . . no
C18 N12 C12 C11 179.5(7) . . . . no
C12 N12 C18 C13 1.4(8) . . . . no
C12 N12 C18 C17 -177.3(8) . . . . no
C23 N21 C22 N22 0.8(10) . . . . no
C23 N21 C22 C21 176.7(8) . . . . no
C22 N21 C23 C24 -175.0(10) . . . . no
C22 N21 C23 C28 -1.6(10) . . . . no
C28 N22 C22 N21 0.3(10) . . . . no
C28 N22 C22 C21 -175.9(8) . . . . no
C22 N22 C28 C23 -1.2(10) . . . . no
C22 N22 C28 C27 173.6(11) . . . . no
Cu1 N31 C32 N32 175.3(5) . . . . no
Cu1 N31 C32 C31 -6.2(12) . . . . no
C33 N31 C32 N32 -1.0(9) . . . . no
C33 N31 C32 C31 177.5(8) . . . . no
Cu1 N31 C33 C34 5.0(14) . . . . no
Cu1 N31 C33 C38 -174.8(6) . . . . no
C32 N31 C33 C34 -179.5(9) . . . . no
C32 N31 C33 C38 0.7(9) . . . . no
C38 N32 C32 N31 0.9(10) . . . . no
C38 N32 C32 C31 -177.6(8) . . . . no
C32 N32 C38 C33 -0.5(9) . . . . no
C32 N32 C38 C37 179.7(9) . . . . no
Cu2 N40 C41 C42 0.1(8) . . . . no
C51 N40 C41 C42 -114.6(8) . . . . no
C61 N40 C41 C42 120.5(7) . . . . no
Cu2 N40 C51 C52 36.1(7) . . . . no
C41 N40 C51 C52 154.2(7) . . . . no
C61 N40 C51 C52 -78.6(8) . . . . no
Cu2 N40 C61 C62 28.2(7) . . . . no
C41 N40 C61 C62 -93.7(8) . . . . no
C51 N40 C61 C62 141.0(7) . . . . no
Cu2 N41 C42 N42 -178.5(5) . . . . no
Cu2 N41 C42 C41 6.9(10) . . . . no
C43 N41 C42 N42 1.2(9) . . . . no
C43 N41 C42 C41 -173.4(8) . . . . no
Cu2 N41 C43 C44 -2.6(13) . . . . no
Cu2 N41 C43 C48 178.4(6) . . . . no
C42 N41 C43 C44 177.8(8) . . . . no
C42 N41 C43 C48 -1.1(8) . . . . no
C48 N42 C42 N41 -0.8(9) . . . . no
C48 N42 C42 C41 173.8(8) . . . . no
C42 N42 C48 C43 0.0(8) . . . . no
C42 N42 C48 C47 -177.6(8) . . . . no
Cu2 N51 C52 N52 163.7(5) . . . . no
Cu2 N51 C52 C51 -14.8(9) . . . . no
C53 N51 C52 N52 0.1(9) . . . . no
C53 N51 C52 C51 -178.4(7) . . . . no
Cu2 N51 C53 C54 22.0(13) . . . . no
Cu2 N51 C53 C58 -157.8(6) . . . . no
C52 N51 C53 C54 -179.9(8) . . . . no
C52 N51 C53 C58 0.3(8) . . . . no
C58 N52 C52 N51 -0.4(9) . . . . no
C58 N52 C52 C51 177.9(8) . . . . no
C52 N52 C58 C53 0.6(9) . . . . no
C52 N52 C58 C57 -176.5(9) . . . . no
Cu2 N61 C62 N62 174.6(5) . . . . no
Cu2 N61 C62 C61 -0.5(9) . . . . no
C63 N61 C62 N62 -0.1(9) . . . . no
C63 N61 C62 C61 -175.3(7) . . . . no
Cu2 N61 C63 C64 9.6(15) . . . . no
Cu2 N61 C63 C68 -171.0(6) . . . . no
C62 N61 C63 C64 -178.6(8) . . . . no
C62 N61 C63 C68 0.9(9) . . . . no
C68 N62 C62 N61 -0.7(9) . . . . no
C68 N62 C62 C61 174.3(7) . . . . no
C62 N62 C68 C63 1.1(8) . . . . no
C62 N62 C68 C67 -178.8(9) . . . . no
Cu1 N71 N72 C71 -173.8(6) . . . . no
Cu1 N71 N72 C72 3.7(8) . . . . no
N71 N72 C71 N73 179.6(7) . . . . no
C72 N72 C71 N73 1.8(9) . . . . no
N71 N72 C72 S 2.0(10) . . . . no
N71 N72 C72 N74 -179.5(6) . . . . no
C71 N72 C72 S -179.9(6) . . . . no
C71 N72 C72 N74 -1.5(8) . . . . no
C71 N73 N74 Cu2 179.1(5) . . . . no
C71 N73 N74 C72 0.3(8) . . . . no
N74 N73 C71 N72 -1.3(8) . . . . no
Cu2 N74 C72 S 0.3(11) . . . . no
Cu2 N74 C72 N72 -178.0(5) . . . . no
N73 N74 C72 S 179.0(6) . . . . no
N73 N74 C72 N72 0.7(8) . . . . no
N10 C11 C12 N11 33.9(10) . . . . no
N10 C11 C12 N12 -146.8(8) . . . . no
N11 C13 C14 C15 -178.2(8) . . . . no
C18 C13 C14 C15 -0.2(11) . . . . no
N11 C13 C18 N12 -1.1(8) . . . . no
N11 C13 C18 C17 177.7(7) . . . . no
C14 C13 C18 N12 -179.4(7) . . . . no
C14 C13 C18 C17 -0.7(12) . . . . no
C13 C14 C15 C16 1.0(12) . . . . no
C14 C15 C16 C17 -0.8(13) . . . . no
C15 C16 C17 C18 -0.1(12) . . . . no
C16 C17 C18 N12 179.3(8) . . . . no
C16 C17 C18 C13 0.8(11) . . . . no
N10 C21 C22 N21 23.4(13) . . . . no
N10 C21 C22 N22 -161.1(8) . . . . no
N21 C23 C24 C25 172.1(9) . . . . no
C28 C23 C24 C25 -0.7(14) . . . . no
N21 C23 C28 N22 1.7(10) . . . . no
N21 C23 C28 C27 -173.7(9) . . . . no
C24 C23 C28 N22 175.9(8) . . . . no
C24 C23 C28 C27 0.4(14) . . . . no
C23 C24 C25 C26 0.1(15) . . . . no
C24 C25 C26 C27 0.8(16) . . . . no
C25 C26 C27 C28 -1.0(15) . . . . no
C26 C27 C28 N22 -173.7(10) . . . . no
C26 C27 C28 C23 0.4(14) . . . . no
N10 C31 C32 N31 18.0(12) . . . . no
N10 C31 C32 N32 -163.6(7) . . . . no
N31 C33 C34 C35 179.5(8) . . . . no
C38 C33 C34 C35 -0.7(13) . . . . no
N31 C33 C38 N32 -0.1(9) . . . . no
N31 C33 C38 C37 179.8(8) . . . . no
C34 C33 C38 N32 -180.0(8) . . . . no
C34 C33 C38 C37 -0.1(13) . . . . no
C33 C34 C35 C36 1.1(13) . . . . no
C34 C35 C36 C37 -0.8(14) . . . . no
C35 C36 C37 C38 0.0(13) . . . . no
C36 C37 C38 N32 -179.7(9) . . . . no
C36 C37 C38 C33 0.4(13) . . . . no
N40 C41 C42 N41 -4.4(12) . . . . no
N40 C41 C42 N42 -178.5(7) . . . . no
N41 C43 C44 C45 -178.6(8) . . . . no
C48 C43 C44 C45 0.3(11) . . . . no
N41 C43 C48 N42 0.7(8) . . . . no
N41 C43 C48 C47 178.7(7) . . . . no
C44 C43 C48 N42 -178.4(7) . . . . no
C44 C43 C48 C47 -0.5(11) . . . . no
C43 C44 C45 C46 0.3(12) . . . . no
C44 C45 C46 C47 -0.8(13) . . . . no
C45 C46 C47 C48 0.6(12) . . . . no
C46 C47 C48 N42 177.3(8) . . . . no
C46 C47 C48 C43 0.0(11) . . . . no
N40 C51 C52 N51 -17.3(10) . . . . no
N40 C51 C52 N52 164.4(7) . . . . no
N51 C53 C54 C55 -178.7(8) . . . . no
C58 C53 C54 C55 1.0(12) . . . . no
N51 C53 C58 N52 -0.6(9) . . . . no
N51 C53 C58 C57 176.9(7) . . . . no
C54 C53 C58 N52 179.6(7) . . . . no
C54 C53 C58 C57 -2.9(13) . . . . no
C53 C54 C55 C56 2.0(14) . . . . no
C54 C55 C56 C57 -3.4(15) . . . . no
C55 C56 C57 C58 1.6(13) . . . . no
C56 C57 C58 N52 178.2(9) . . . . no
C56 C57 C58 C53 1.5(12) . . . . no
N40 C61 C62 N61 -20.1(11) . . . . no
N40 C61 C62 N62 165.4(7) . . . . no
N61 C63 C64 C65 179.9(8) . . . . no
C68 C63 C64 C65 0.5(12) . . . . no
N61 C63 C68 N62 -1.3(9) . . . . no
N61 C63 C68 C67 178.7(8) . . . . no
C64 C63 C68 N62 178.2(7) . . . . no
C64 C63 C68 C67 -1.9(12) . . . . no
C63 C64 C65 C66 0.8(12) . . . . no
C64 C65 C66 C67 -0.9(14) . . . . no
C65 C66 C67 C68 -0.4(14) . . . . no
C66 C67 C68 N62 -178.4(9) . . . . no
C66 C67 C68 C63 1.8(13) . . . . no
